data_7248180
loop_
_publ_author_name
'Kavitha, S.'
'Vizhi, R. Ezhil'

_publ_section_title
;
 Investigation on the growth aspects and properties of rubidium hydrogen
 succinate hydrate single crystal for NLO applications
;
_journal_issue 9
_journal_name_full 'RSC Advances'
_journal_page_first 6016
_journal_page_last 6027
_journal_paper_doi 10.1039/D3RA07579F
_journal_volume 14
_journal_year 2024
_chemical_formula_sum 'C6 H7 O6 Rb'
_chemical_formula_weight 260.59
_space_group_crystal_system triclinic
_space_group_IT_number 2
_space_group_name_Hall '-P 1'
_space_group_name_H-M_alt 'P -1'
_atom_sites_solution_hydrogens geom
_audit_creation_method SHELXL-2018/3
_audit_update_record
;
2023-09-27 deposited with the CCDC.	2024-01-11 downloaded from the CCDC.
;
_cell_angle_alpha 73.068(4)
_cell_angle_beta 67.252(4)
_cell_angle_gamma 68.824(4)
_cell_formula_units_Z 2
_cell_length_a 7.6763(10)
_cell_length_b 7.9380(10)
_cell_length_c 8.2274(11)
_cell_measurement_reflns_used 11924
_cell_measurement_temperature 300(2)
_cell_measurement_theta_max 28.277
_cell_measurement_theta_min 2.727
_cell_volume 424.37(10)
_computing_structure_refinement 'SHELXL-2018/3 (Sheldrick, 2018)'
_diffrn_ambient_temperature 300(2)
_diffrn_measured_fraction_theta_full 0.997
_diffrn_measured_fraction_theta_max 0.997
_diffrn_measurement_device_type 'Bruker SMART APEX2 area detector'
_diffrn_measurement_method '\w and \f scans'
_diffrn_radiation_type MoK\a
_diffrn_radiation_wavelength 0.71073
_diffrn_reflns_av_R_equivalents 0.0456
_diffrn_reflns_av_unetI/netI 0.0368
_diffrn_reflns_Laue_measured_fraction_full 0.997
_diffrn_reflns_Laue_measured_fraction_max 0.997
_diffrn_reflns_limit_h_max 10
_diffrn_reflns_limit_h_min -10
_diffrn_reflns_limit_k_max 10
_diffrn_reflns_limit_k_min -10
_diffrn_reflns_limit_l_max 10
_diffrn_reflns_limit_l_min -10
_diffrn_reflns_number 11924
_diffrn_reflns_point_group_measured_fraction_full 0.997
_diffrn_reflns_point_group_measured_fraction_max 0.997
_diffrn_reflns_theta_full 25.242
_diffrn_reflns_theta_max 28.277
_diffrn_reflns_theta_min 2.727
_diffrn_source 'fine-focus sealed tube'
_exptl_absorpt_coefficient_mu 5.829
_exptl_crystal_colour colourless
_exptl_crystal_density_diffrn 2.039
_exptl_crystal_description block
_exptl_crystal_F_000 256
_refine_diff_density_max 0.438
_refine_diff_density_min -0.584
_refine_diff_density_rms 0.129
_refine_ls_extinction_coef 0.131(7)
_refine_ls_extinction_expression Fc^*^=kFc[1+0.001xFc^2^\l^3^/sin(2\q)]^-1/4^
_refine_ls_extinction_method 'SHELXL-2018/3 (Sheldrick 2018)'
_refine_ls_goodness_of_fit_ref 1.023
_refine_ls_hydrogen_treatment constr
_refine_ls_matrix_type full
_refine_ls_number_parameters 119
_refine_ls_number_reflns 2106
_refine_ls_number_restraints 0
_refine_ls_restrained_S_all 1.023
_refine_ls_R_factor_all 0.0341
_refine_ls_R_factor_gt 0.0292
_refine_ls_shift/su_max 0.001
_refine_ls_shift/su_mean 0.000
_refine_ls_structure_factor_coef Fsqd
_refine_ls_weighting_details 'w=1/[\s^2^(Fo^2^)+(0.0445P)^2^+0.0732P] where P=(Fo^2^+2Fc^2^)/3'
_refine_ls_weighting_scheme calc
_refine_ls_wR_factor_gt 0.0697
_refine_ls_wR_factor_ref 0.0725
_reflns_Friedel_coverage 0.000
_reflns_number_gt 1932
_reflns_number_total 2106
_reflns_threshold_expression 'I > 2\s(I)'
_cod_data_source_file d3ra07579f2.cif
_cod_data_source_block shelx
_cod_database_code 7248180
_shelx_shelxl_version_number 2018/3
_shelx_space_group_comment
;
The symmetry employed for this shelxl refinement is uniquely defined
by the following loop, which should always be used as a source of
symmetry information in preference to the above space-group names.
They are only intended as comments.
;

loop_
_space_group_symop_operation_xyz
'x, y, z'
'-x, -y, -z'

loop_
_atom_site_label
_atom_site_type_symbol
_atom_site_fract_x
_atom_site_fract_y
_atom_site_fract_z
_atom_site_U_iso_or_equiv
_atom_site_adp_type
_atom_site_occupancy
_atom_site_site_symmetry_order
_atom_site_calc_flag
_atom_site_refinement_flags_posn
_atom_site_refinement_flags_adp
_atom_site_refinement_flags_occupancy
_atom_site_disorder_assembly
_atom_site_disorder_group
Rb1 Rb 0.44156(3) 0.93213(3) 0.29221(3) 0.02545(13) Uani 1 1 d . . . . .
O2 O 0.7079(3) 0.5900(2) 0.3732(2) 0.0340(4) Uani 1 1 d . . . . .
O4 O 0.6073(3) 0.7350(2) 0.9841(2) 0.0297(4) Uani 1 1 d . . . . .
O3 O 0.8005(3) 0.3236(2) 0.5481(2) 0.0293(4) Uani 1 1 d . . . . .
O7 O 1.0128(3) 0.1379(2) 0.2978(2) 0.0276(4) Uani 1 1 d . . . . .
O6 O 0.7616(3) 0.0535(3) 0.3062(2) 0.0317(4) Uani 1 1 d . . . . .
O5 O 0.7793(3) 0.4643(3) 1.0978(3) 0.0406(5) Uani 1 1 d . . . . .
H5 H 0.745717 0.515963 1.182553 0.061 Uiso 1 1 calc R U . . .
C8 C 0.7399(3) 0.4946(3) 0.5162(3) 0.0201(5) Uani 1 1 d . . . . .
C12 C 0.9241(3) 0.0741(3) 0.2289(3) 0.0215(5) Uani 1 1 d . . . . .
C11 C 0.7101(4) 0.5787(3) 0.9715(3) 0.0227(5) Uani 1 1 d . . . . .
C13 C 1.0489(4) 0.0336(3) 0.0432(3) 0.0231(5) Uani 1 1 d . . . . .
H13A H 1.081227 0.144313 -0.032453 0.028 Uiso 1 1 calc R U . . .
H13B H 1.171262 -0.058440 0.050175 0.028 Uiso 1 1 calc R U . . .
C9 C 0.7005(4) 0.6034(3) 0.6579(3) 0.0227(5) Uani 1 1 d . . . . .
H9A H 0.765977 0.699639 0.602918 0.027 Uiso 1 1 calc R U . . .
H9B H 0.560170 0.661744 0.701639 0.027 Uiso 1 1 calc R U . . .
C10 C 0.7701(4) 0.4870(3) 0.8151(3) 0.0253(5) Uani 1 1 d . . . . .
H10A H 0.720962 0.380114 0.856856 0.030 Uiso 1 1 calc R U . . .
H10B H 0.912656 0.443611 0.772747 0.030 Uiso 1 1 calc R U . . .

loop_
_atom_site_aniso_label
_atom_site_aniso_U_11
_atom_site_aniso_U_22
_atom_site_aniso_U_33
_atom_site_aniso_U_23
_atom_site_aniso_U_13
_atom_site_aniso_U_12
Rb1 0.02923(18) 0.02235(16) 0.02459(17) -0.00504(10) -0.00919(11) -0.00559(10)
O2 0.0491(12) 0.0329(10) 0.0207(9) -0.0090(7) -0.0195(8) 0.0003(9)
O4 0.0412(11) 0.0247(9) 0.0221(9) -0.0080(7) -0.0105(8) -0.0045(8)
O3 0.0407(11) 0.0247(9) 0.0245(9) -0.0115(7) -0.0114(8) -0.0046(8)
O7 0.0256(9) 0.0343(9) 0.0287(10) -0.0141(8) -0.0106(8) -0.0060(8)
O6 0.0290(10) 0.0413(11) 0.0284(10) -0.0133(8) -0.0024(8) -0.0157(8)
O5 0.0664(14) 0.0303(10) 0.0257(10) -0.0095(8) -0.0279(10) 0.0038(9)
C8 0.0202(11) 0.0247(11) 0.0169(11) -0.0072(9) -0.0057(9) -0.0053(9)
C12 0.0246(12) 0.0179(11) 0.0228(12) -0.0068(9) -0.0101(10) -0.0016(9)
C11 0.0261(12) 0.0262(12) 0.0178(12) -0.0034(9) -0.0073(10) -0.0097(10)
C13 0.0231(12) 0.0254(12) 0.0225(12) -0.0102(10) -0.0065(10) -0.0048(10)
C9 0.0295(13) 0.0208(11) 0.0192(12) -0.0064(9) -0.0108(10) -0.0031(10)
C10 0.0318(13) 0.0246(12) 0.0196(12) -0.0083(9) -0.0107(10) -0.0016(10)

loop_
_atom_type_symbol
_atom_type_description
_atom_type_scat_dispersion_real
_atom_type_scat_dispersion_imag
_atom_type_scat_source
C C 0.0033 0.0016 'International Tables Vol C Tables 4.2.6.8 and 6.1.1.4'
H H 0.0000 0.0000 'International Tables Vol C Tables 4.2.6.8 and 6.1.1.4'
O O 0.0106 0.0060 'International Tables Vol C Tables 4.2.6.8 and 6.1.1.4'
Rb Rb -0.9393 2.9676 'International Tables Vol C Tables 4.2.6.8 and 6.1.1.4'

loop_
_geom_angle_atom_site_label_1
_geom_angle_atom_site_label_2
_geom_angle_atom_site_label_3
_geom_angle
_geom_angle_site_symmetry_1
_geom_angle_site_symmetry_3
_geom_angle_publ_flag
O2 Rb1 O3 75.74(5) . 2_666 ?
O2 Rb1 O4 143.58(5) . 2_676 ?
O3 Rb1 O4 128.20(5) 2_666 2_676 ?
O2 Rb1 O4 70.70(5) . 1_554 ?
O3 Rb1 O4 83.64(5) 2_666 1_554 ?
O4 Rb1 O4 84.07(5) 2_676 1_554 ?
O2 Rb1 O6 79.07(6) . 1_565 ?
O3 Rb1 O6 146.91(5) 2_666 1_565 ?
O4 Rb1 O6 84.48(5) 2_676 1_565 ?
O4 Rb1 O6 107.85(5) 1_554 1_565 ?
O2 Rb1 O6 90.41(5) . 2_666 ?
O3 Rb1 O6 70.58(5) 2_666 2_666 ?
O4 Rb1 O6 121.63(5) 2_676 2_666 ?
O4 Rb1 O6 151.32(5) 1_554 2_666 ?
O6 Rb1 O6 88.65(5) 1_565 2_666 ?
O2 Rb1 O7 145.91(5) . 1_465 ?
O3 Rb1 O7 70.18(5) 2_666 1_465 ?
O4 Rb1 O7 64.54(5) 2_676 1_465 ?
O4 Rb1 O7 104.00(5) 1_554 1_465 ?
O6 Rb1 O7 132.39(5) 1_565 1_465 ?
O6 Rb1 O7 79.36(5) 2_666 1_465 ?
O2 Rb1 C9 140.55(5) . 2_676 ?
O3 Rb1 C9 127.15(5) 2_666 2_676 ?
O4 Rb1 C9 52.01(5) 2_676 2_676 ?
O4 Rb1 C9 135.42(5) 1_554 2_676 ?
O6 Rb1 C9 65.58(5) 1_565 2_676 ?
O6 Rb1 C9 72.53(5) 2_666 2_676 ?
O7 Rb1 C9 66.86(5) 1_465 2_676 ?
O2 Rb1 Rb1 82.78(4) . 2_676 ?
O3 Rb1 Rb1 110.00(3) 2_666 2_676 ?
O4 Rb1 Rb1 107.76(4) 2_676 2_676 ?
O4 Rb1 Rb1 146.38(4) 1_554 2_676 ?
O6 Rb1 Rb1 45.08(3) 1_565 2_676 ?
O6 Rb1 Rb1 43.57(3) 2_666 2_676 ?
O7 Rb1 Rb1 109.51(3) 1_465 2_676 ?
C9 Rb1 Rb1 60.15(4) 2_676 2_676 ?
O2 Rb1 Rb1 108.43(4) . 2_675 ?
O3 Rb1 Rb1 109.86(3) 2_666 2_675 ?
O4 Rb1 Rb1 42.24(3) 2_676 2_675 ?
O4 Rb1 Rb1 41.83(3) 1_554 2_675 ?
O6 Rb1 Rb1 98.20(4) 1_565 2_675 ?
O6 Rb1 Rb1 160.82(4) 2_666 2_675 ?
O7 Rb1 Rb1 82.84(3) 1_465 2_675 ?
C9 Rb1 Rb1 93.94(4) 2_676 2_675 ?
Rb1 Rb1 Rb1 140.114(12) 2_676 2_675 ?
C8 O2 Rb1 133.66(15) . . ?
C11 O4 Rb1 130.99(15) . 2_676 ?
C11 O4 Rb1 130.05(15) . 1_556 ?
Rb1 O4 Rb1 95.93(5) 2_676 1_556 ?
C8 O3 Rb1 126.58(15) . 2_666 ?
C12 O7 Rb1 119.57(14) . 1_645 ?
C12 O6 Rb1 146.17(16) . 1_545 ?
C12 O6 Rb1 121.73(15) . 2_666 ?
Rb1 O6 Rb1 91.35(5) 1_545 2_666 ?
C11 O5 H5 109.5 . . ?
O3 C8 O2 125.6(2) . . ?
O3 C8 C9 119.3(2) . . ?
O2 C8 C9 115.1(2) . . ?
O6 C12 O7 123.3(2) . . ?
O6 C12 C13 124.7(2) . . ?
O7 C12 C13 112.0(2) . . ?
O4 C11 O5 124.0(2) . . ?
O4 C11 C10 125.7(2) . . ?
O5 C11 C10 110.3(2) . . ?
C13 C13 C12 113.9(3) 2_755 . ?
C13 C13 H13A 108.8 2_755 . ?
C12 C13 H13A 108.8 . . ?
C13 C13 H13B 108.8 2_755 . ?
C12 C13 H13B 108.8 . . ?
H13A C13 H13B 107.7 . . ?
C10 C9 C8 113.39(19) . . ?
C10 C9 Rb1 106.95(14) . 2_676 ?
C8 C9 Rb1 138.79(15) . 2_676 ?
C10 C9 H9A 108.9 . . ?
C8 C9 H9A 108.9 . . ?
Rb1 C9 H9A 47.5 2_676 . ?
C10 C9 H9B 108.9 . . ?
C8 C9 H9B 108.9 . . ?
Rb1 C9 H9B 63.6 2_676 . ?
H9A C9 H9B 107.7 . . ?
C11 C10 C9 116.2(2) . . ?
C11 C10 H10A 108.2 . . ?
C9 C10 H10A 108.2 . . ?
C11 C10 H10B 108.2 . . ?
C9 C10 H10B 108.2 . . ?
H10A C10 H10B 107.4 . . ?

loop_
_geom_bond_atom_site_label_1
_geom_bond_atom_site_label_2
_geom_bond_distance
_geom_bond_site_symmetry_2
_geom_bond_publ_flag
Rb1 O2 2.8264(18) . ?
Rb1 O3 2.9297(18) 2_666 ?
Rb1 O4 2.9556(18) 2_676 ?
Rb1 O4 2.9789(17) 1_554 ?
Rb1 O6 2.9950(18) 1_565 ?
Rb1 O6 3.0771(18) 2_666 ?
Rb1 O7 3.0899(18) 1_465 ?
Rb1 C9 3.547(2) 2_676 ?
Rb1 Rb1 4.3443(6) 2_676 ?
Rb1 Rb1 4.4079(7) 2_675 ?
O2 C8 1.260(3) . ?
O4 C11 1.215(3) . ?
O3 C8 1.248(3) . ?
O7 C12 1.325(3) . ?
O6 C12 1.209(3) . ?
O5 C11 1.309(3) . ?
O5 H5 0.8200 . ?
C8 C9 1.524(3) . ?
C12 C13 1.512(3) . ?
C11 C10 1.498(3) . ?
C13 C13 1.509(4) 2_755 ?
C13 H13A 0.9700 . ?
C13 H13B 0.9700 . ?
C9 C10 1.515(3) . ?
C9 H9A 0.9700 . ?
C9 H9B 0.9700 . ?
C10 H10A 0.9700 . ?
C10 H10B 0.9700 . ?

loop_
_geom_hbond_atom_site_label_D
_geom_hbond_atom_site_label_H
_geom_hbond_atom_site_label_A
_geom_hbond_distance_DH
_geom_hbond_distance_HA
_geom_hbond_distance_DA
_geom_hbond_angle_DHA
_geom_hbond_site_symmetry_A
_geom_hbond_publ_flag
O5 H5 O2 0.82 1.72 2.529(2) 169.3 1_556 yes
C10 H10B O2 0.97 2.63 3.579(3) 166.2 2_766 yes

loop_
_geom_torsion_atom_site_label_1
_geom_torsion_atom_site_label_2
_geom_torsion_atom_site_label_3
_geom_torsion_atom_site_label_4
_geom_torsion
_geom_torsion_site_symmetry_1
_geom_torsion_site_symmetry_2
_geom_torsion_site_symmetry_3
_geom_torsion_site_symmetry_4
_geom_torsion_publ_flag
Rb1 O3 C8 O2 -89.2(3) 2_666 . . . ?
Rb1 O3 C8 C9 91.2(2) 2_666 . . . ?
Rb1 O2 C8 O3 149.64(19) . . . . ?
Rb1 O2 C8 C9 -30.8(3) . . . . ?
Rb1 O6 C12 O7 -179.60(16) 1_545 . . . ?
Rb1 O6 C12 O7 -13.2(3) 2_666 . . . ?
Rb1 O6 C12 C13 1.3(4) 1_545 . . . ?
Rb1 O6 C12 C13 167.74(16) 2_666 . . . ?
Rb1 O7 C12 O6 131.1(2) 1_645 . . . ?
Rb1 O7 C12 C13 -49.7(2) 1_645 . . . ?
Rb1 O4 C11 O5 151.47(19) 2_676 . . . ?
Rb1 O4 C11 O5 -3.9(4) 1_556 . . . ?
Rb1 O4 C11 C10 -30.8(3) 2_676 . . . ?
Rb1 O4 C11 C10 173.80(17) 1_556 . . . ?
O6 C12 C13 C13 1.1(4) . . . 2_755 ?
O7 C12 C13 C13 -178.1(2) . . . 2_755 ?
O3 C8 C9 C10 8.5(3) . . . . ?
O2 C8 C9 C10 -171.1(2) . . . . ?
O3 C8 C9 Rb1 175.96(17) . . . 2_676 ?
O2 C8 C9 Rb1 -3.6(4) . . . 2_676 ?
O4 C11 C10 C9 2.1(4) . . . . ?
O5 C11 C10 C9 -179.9(2) . . . . ?
C8 C9 C10 C11 -171.3(2) . . . . ?
Rb1 C9 C10 C11 17.3(2) 2_676 . . . ?
